data_7028218
loop_
_publ_author_name
'Aidoudi, Farida H.'
'Black, Cameron'
'Arachchige, Kasun S Athukorala'
'Slawin, Alexandra M. Z.'
'Morris, Russell E.'
'Lightfoot, Philip'

_publ_section_title
;
 Structural diversity in hybrid vanadium(IV) oxyfluorides based on a
 common building block.
;
_journal_issue 2
_journal_name_full 'Dalton transactions (Cambridge, England : 2003)'
_journal_page_first 568
_journal_page_last 575
_journal_paper_doi 10.1039/c3dt52385c
_journal_volume 43
_journal_year 2014
_chemical_formula_moiety 'F3 O V, C7 H7 N2'
_chemical_formula_sum 'C7 H7 F3 N2 O V'
_chemical_formula_weight 243.09
_chemical_name_systematic
; 
 ? 
;
_space_group_IT_number 15
_symmetry_cell_setting monoclinic
_symmetry_space_group_name_Hall '-C 2yc'
_symmetry_space_group_name_H-M 'C 1 2/c 1'
_atom_sites_solution_hydrogens geom
_atom_sites_solution_primary direct
_atom_sites_solution_secondary difmap
_audit_creation_method SHELXL-97
_cell_angle_alpha 90.00
_cell_angle_beta 105.454(7)
_cell_angle_gamma 90.00
_cell_formula_units_Z 8
_cell_length_a 24.5014(10)
_cell_length_b 3.8344(13)
_cell_length_c 18.979(7)
_cell_measurement_reflns_used 2848
_cell_measurement_temperature 125(2)
_cell_measurement_theta_max 26.4
_cell_measurement_theta_min 1.7
_cell_volume 1718.6(9)
_computing_cell_refinement 'CrystalClear-SM Expert 2.0 rc13 (Rigaku, 2009)'
_computing_data_collection 'CrystalClear-SM Expert 2.0 rc13 (Rigaku, 2009)'
_computing_data_reduction 'CrystalClear-SM Expert 2.0 rc13 (Rigaku, 2009)'
_computing_molecular_graphics 'Bruker SHELXTL'
_computing_publication_material 'Bruker SHELXTL'
_computing_structure_refinement 'SHELXL-97 (Sheldrick, 1997)'
_computing_structure_solution 'SHELXS-97 (Sheldrick, 1997)'
_diffrn_ambient_temperature 125(2)
_diffrn_measured_fraction_theta_full 0.995
_diffrn_measured_fraction_theta_max 0.988
_diffrn_measurement_device_type 'CCD area detector'
_diffrn_measurement_method dtprofit.ref
_diffrn_radiation_monochromator confocal
_diffrn_radiation_source 'Rotating Anode'
_diffrn_radiation_type MoK\a
_diffrn_radiation_wavelength 0.71073
_diffrn_reflns_av_R_equivalents 0.0628
_diffrn_reflns_av_sigmaI/netI 0.0499
_diffrn_reflns_limit_h_max 30
_diffrn_reflns_limit_h_min -27
_diffrn_reflns_limit_k_max 4
_diffrn_reflns_limit_k_min -4
_diffrn_reflns_limit_l_max 23
_diffrn_reflns_limit_l_min -22
_diffrn_reflns_number 6591
_diffrn_reflns_theta_full 25.00
_diffrn_reflns_theta_max 26.39
_diffrn_reflns_theta_min 1.72
_exptl_absorpt_coefficient_mu 1.169
_exptl_absorpt_correction_T_max 1.000
_exptl_absorpt_correction_T_min 0.765
_exptl_absorpt_correction_type multi-scan
_exptl_absorpt_process_details 'Jacobson, R. (1998) Private communication'
_exptl_crystal_colour Blue
_exptl_crystal_density_diffrn 1.879
_exptl_crystal_density_method 'not measured'
_exptl_crystal_description Platelet
_exptl_crystal_F_000 968
_exptl_crystal_size_max 0.18
_exptl_crystal_size_mid 0.06
_exptl_crystal_size_min 0.03
_refine_diff_density_max 1.261
_refine_diff_density_min -1.225
_refine_diff_density_rms 0.353
_refine_ls_extinction_method none
_refine_ls_goodness_of_fit_ref 1.276
_refine_ls_hydrogen_treatment NONE
_refine_ls_matrix_type full
_refine_ls_number_parameters 155
_refine_ls_number_reflns 1745
_refine_ls_number_restraints 0
_refine_ls_restrained_S_all 1.276
_refine_ls_R_factor_all 0.0874
_refine_ls_R_factor_gt 0.0618
_refine_ls_shift/su_max 0.001
_refine_ls_shift/su_mean 0.000
_refine_ls_structure_factor_coef Fsqd
_refine_ls_weighting_details 'calc w=1/[\s^2^(Fo^2^)+(0.1591P)^2^+1.2554P] where P=(Fo^2^+2Fc^2^)/3'
_refine_ls_weighting_scheme calc
_refine_ls_wR_factor_gt 0.2080
_refine_ls_wR_factor_ref 0.2644
_reflns_number_gt 1529
_reflns_number_total 1745
_reflns_threshold_expression >2sigma(I)
_cod_data_source_file c3dt52385c.txt
_cod_data_source_block VOF-8
_cod_depositor_comments
;
The following automatic conversions were performed:

'_exptl_absorpt_correction_type' value 'Multi-scan' changed to
'multi-scan' according to
/usr/data/users/saulius/automatic-downloads/current/RSC/lib/dictionaries/cif_core.dic
dictionary named 'cif_core.dic' version 2.4.2 from 2011-04-26.

Automatic conversion script
Id: cif_fix_values 2281 2013-09-26 08:29:07Z andrius 
;
_cod_original_sg_symbol_H-M 'C 2/c'
_cod_database_code 7028218

loop_
_symmetry_equiv_pos_as_xyz
'x, y, z'
'-x, y, -z+1/2'
'x+1/2, y+1/2, z'
'-x+1/2, y+1/2, -z+1/2'
'-x, -y, -z'
'x, -y, z-1/2'
'-x+1/2, -y+1/2, -z'
'x+1/2, -y+1/2, z-1/2'

loop_
_atom_site_label
_atom_site_type_symbol
_atom_site_fract_x
_atom_site_fract_y
_atom_site_fract_z
_atom_site_U_iso_or_equiv
_atom_site_adp_type
_atom_site_occupancy
_atom_site_symmetry_multiplicity
_atom_site_calc_flag
F2 F 0.46416(6) 0.0025(3) 0.78427(8) 0.0286(4) Uani 1 1 d
F3 F 0.45536(11) 0.5057(3) 0.67894(11) 0.0550(6) Uani 1 1 d
O1 O 0.37560(9) 0.0035(5) 0.66253(12) 0.0429(7) Uani 1 1 d
H1 H 0.6924(13) -0.122(9) 0.7314(16) 0.047(8) Uiso 1 1 d
H2 H 0.5728(10) -0.336(8) 0.6721(14) 0.036(7) Uiso 1 1 d
H3 H 0.5747(10) -0.738(7) 0.4870(13) 0.034(7) Uiso 1 1 d
H4 H 0.6884(9) -0.591(6) 0.4913(12) 0.012(5) Uiso 1 1 d
H5 H 0.5198(12) -0.653(9) 0.5754(16) 0.048(8) Uiso 1 1 d
H6 H 0.7749(10) -0.127(7) 0.6888(12) 0.023(6) Uiso 1 1 d
H7 H 0.7686(10) -0.378(6) 0.5692(13) 0.020(6) Uiso 1 1 d
V1 V 0.441920(15) 0.00691(8) 0.677316(19) 0.01909(12) Uani 1 1 d
F1 F 0.45325(7) 0.0055(3) 0.58107(8) 0.0344(4) Uani 1 1 d
N1 N 0.58780(8) -0.6438(5) 0.53598(10) 0.0247(5) Uani 1 1 d
N2 N 0.58650(8) -0.4030(6) 0.63959(10) 0.0280(5) Uani 1 1 d
C2 C 0.55624(10) -0.5747(7) 0.58095(13) 0.0260(6) Uani 1 1 d
C7 C 0.68901(10) -0.2090(6) 0.67878(12) 0.0307(6) Uani 1 1 d
C1 C 0.64061(9) -0.3590(6) 0.63244(11) 0.0247(5) Uani 1 1 d
C6 C 0.73750(11) -0.2200(7) 0.65461(14) 0.0352(7) Uani 1 1 d
C5 C 0.73797(10) -0.3673(7) 0.58766(14) 0.0330(6) Uani 1 1 d
C3 C 0.64166(11) -0.5098(5) 0.56604(14) 0.0239(6) Uani 1 1 d
C4 C 0.69059(11) -0.5179(6) 0.54179(15) 0.0288(7) Uani 1 1 d

loop_
_atom_site_aniso_label
_atom_site_aniso_U_11
_atom_site_aniso_U_22
_atom_site_aniso_U_33
_atom_site_aniso_U_23
_atom_site_aniso_U_13
_atom_site_aniso_U_12
F2 0.0213(6) 0.0442(9) 0.0214(6) 0.0012(5) 0.0077(5) 0.0014(5)
F3 0.0721(12) 0.0105(8) 0.0539(12) -0.0019(6) -0.0332(9) 0.0009(6)
O1 0.0238(9) 0.0653(15) 0.0362(10) -0.0053(8) 0.0023(8) 0.0000(7)
V1 0.0192(2) 0.0162(2) 0.0204(2) 0.00018(12) 0.00270(17) 0.00029(11)
F1 0.0377(8) 0.0435(9) 0.0196(6) -0.0042(5) 0.0037(6) -0.0119(5)
N1 0.0262(9) 0.0212(9) 0.0235(8) 0.0002(7) 0.0007(7) 0.0001(7)
N2 0.0307(9) 0.0253(9) 0.0297(9) -0.0036(8) 0.0108(7) 0.0009(8)
C2 0.0284(11) 0.0219(10) 0.0241(10) 0.0049(9) 0.0009(9) 0.0021(9)
C7 0.0340(12) 0.0254(11) 0.0274(11) 0.0033(9) -0.0010(10) -0.0019(10)
C1 0.0294(10) 0.0196(10) 0.0261(9) -0.0012(9) 0.0091(8) 0.0026(9)
C6 0.0309(12) 0.0256(12) 0.0408(13) 0.0040(11) -0.0046(10) -0.0057(10)
C5 0.0261(10) 0.0307(12) 0.0423(12) 0.0101(11) 0.0093(9) 0.0004(10)
C3 0.0237(11) 0.0231(12) 0.0232(11) 0.0024(8) 0.0031(9) 0.0007(7)
C4 0.0264(12) 0.0284(13) 0.0329(12) 0.0029(8) 0.0103(10) 0.0053(8)

loop_
_atom_type_symbol
_atom_type_description
_atom_type_scat_dispersion_real
_atom_type_scat_dispersion_imag
_atom_type_scat_source
C C 0.0033 0.0016 'International Tables Vol C Tables 4.2.6.8 and 6.1.1.4'
H H 0.0000 0.0000 'International Tables Vol C Tables 4.2.6.8 and 6.1.1.4'
F F 0.0171 0.0103 'International Tables Vol C Tables 4.2.6.8 and 6.1.1.4'
N N 0.0061 0.0033 'International Tables Vol C Tables 4.2.6.8 and 6.1.1.4'
O O 0.0106 0.0060 'International Tables Vol C Tables 4.2.6.8 and 6.1.1.4'
V V 0.3005 0.5294 'International Tables Vol C Tables 4.2.6.8 and 6.1.1.4'

loop_
_geom_angle_atom_site_label_1
_geom_angle_atom_site_label_2
_geom_angle_atom_site_label_3
_geom_angle
_geom_angle_site_symmetry_1
_geom_angle_site_symmetry_3
V1 F2 V1 108.56(7) . 2_656
V1 F3 V1 160.90(15) . 1_565
O1 V1 F1 103.56(10) . .
O1 V1 F3 100.01(10) . .
F1 V1 F3 87.19(8) . .
O1 V1 F3 99.02(10) . 1_545
F1 V1 F3 86.88(8) . 1_545
F3 V1 F3 160.90(15) . 1_545
O1 V1 F2 100.01(9) . .
F1 V1 F2 156.41(7) . .
F3 V1 F2 89.59(7) . .
F3 V1 F2 88.62(7) 1_545 .
O1 V1 F2 171.41(9) . 2_656
F1 V1 F2 84.98(7) . 2_656
F3 V1 F2 81.12(8) . 2_656
F3 V1 F2 80.29(8) 1_545 2_656
F2 V1 F2 71.44(7) . 2_656
C2 N1 C3 108.4(2) . .
C2 N1 H3 126.3(15) . .
C3 N1 H3 124.7(16) . .
C2 N2 C1 108.3(2) . .
C2 N2 H2 122.2(18) . .
C1 N2 H2 129.5(18) . .
N1 C2 N2 110.3(2) . .
N1 C2 H5 125(2) . .
N2 C2 H5 124(2) . .
C6 C7 C1 116.0(2) . .
C6 C7 H1 118.3(17) . .
C1 C7 H1 125.2(17) . .
N2 C1 C3 106.76(19) . .
N2 C1 C7 131.7(2) . .
C3 C1 C7 121.5(2) . .
C7 C6 C5 122.1(2) . .
C7 C6 H6 118.5(14) . .
C5 C6 H6 119.4(14) . .
C4 C5 C6 122.4(3) . .
C4 C5 H7 112.3(14) . .
C6 C5 H7 125.3(14) . .
N1 C3 C1 106.3(2) . .
N1 C3 C4 131.5(2) . .
C1 C3 C4 122.2(2) . .
C5 C4 C3 115.8(2) . .
C5 C4 H4 123.5(14) . .
C3 C4 H4 119.8(13) . .

loop_
_geom_bond_atom_site_label_1
_geom_bond_atom_site_label_2
_geom_bond_distance
_geom_bond_site_symmetry_2
F2 V1 1.9566(16) .
F2 V1 2.2211(15) 2_656
F3 V1 1.9397(14) .
F3 V1 1.9486(14) 1_565
O1 V1 1.574(2) .
V1 F1 1.9193(18) .
V1 F3 1.9486(14) 1_545
V1 F2 2.2210(15) 2_656
N1 C2 1.322(3) .
N1 C3 1.389(3) .
N1 H3 0.97(2) .
N2 C2 1.335(3) .
N2 C1 1.379(3) .
N2 H2 0.82(3) .
C2 H5 0.92(3) .
C7 C6 1.384(4) .
C7 C1 1.398(3) .
C7 H1 1.04(3) .
C1 C3 1.393(3) .
C6 C5 1.393(4) .
C6 H6 1.03(2) .
C5 C4 1.379(3) .
C5 H7 0.91(3) .
C3 C4 1.394(4) .
C4 H4 0.98(2) .
